data_4064657
loop_
_publ_author_name
'Serrano, Jos\'e Luis'
'Garc\'ia, Luis'
'P\'erez, Jos\'e'
'P\'erez, Eduardo'
'Garc\'ia, Joaqu\'in'
'S\'anchez, Gregorio'
'Sehnal, Petr'
'De Ornellas, Sara'
'Williams, Thomas J.'
'Fairlamb, Ian J. S.'

_publ_section_title
;
 Synthesis and Characterization of Imine-Palladacycles Containing Imidate
 &#x201C;Pseudohalide&#x201D; Ligands: Efficient Suzuki--Miyaura
 Cross-Coupling Precatalysts and Their Activation To Give Pd0LnSpecies (L
 = Phosphine)
;
_journal_issue 19
_journal_name_full Organometallics
_journal_page_first 5095
_journal_paper_doi 10.1021/om2002443
_journal_volume 30
_journal_year 2011
_chemical_formula_sum 'C73 H74 Cl2 N8 O4 Pd4'
_chemical_formula_weight 1623.90
_chemical_name_systematic
;
 ?
;
_space_group_IT_number 14
_symmetry_cell_setting monoclinic
_symmetry_space_group_name_Hall '-P 2yab'
_symmetry_space_group_name_H-M 'P 1 21/a 1'
_atom_sites_solution_hydrogens geom
_atom_sites_solution_primary direct
_atom_sites_solution_secondary difmap
_audit_creation_method SHELXL-97
_cell_angle_alpha 90.00
_cell_angle_beta 94.3500(10)
_cell_angle_gamma 90.00
_cell_formula_units_Z 2
_cell_length_a 16.0677(10)
_cell_length_b 12.5702(8)
_cell_length_c 18.8993(11)
_cell_measurement_temperature 100(2)
_cell_volume 3806.2(4)
_computing_structure_refinement 'SHELXL-97 (Sheldrick, 1997)'
_diffrn_ambient_temperature 100(2)
_diffrn_measured_fraction_theta_full 0.000
_diffrn_measured_fraction_theta_max 0.947
_diffrn_radiation_monochromator graphite
_diffrn_radiation_source 'fine-focus sealed tube'
_diffrn_radiation_type MoK\a
_diffrn_radiation_wavelength 0.71073
_diffrn_reflns_av_R_equivalents 0.0306
_diffrn_reflns_av_sigmaI/netI 0.0245
_diffrn_reflns_limit_h_max 20
_diffrn_reflns_limit_h_min -21
_diffrn_reflns_limit_k_max 16
_diffrn_reflns_limit_k_min -16
_diffrn_reflns_limit_l_max 24
_diffrn_reflns_limit_l_min -24
_diffrn_reflns_number 42688
_diffrn_reflns_theta_full 0.50
_diffrn_reflns_theta_max 28.15
_diffrn_reflns_theta_min 1.95
_exptl_absorpt_coefficient_mu 1.049
_exptl_absorpt_correction_T_max 0.8933
_exptl_absorpt_correction_T_min 0.7506
_exptl_crystal_density_diffrn 1.417
_exptl_crystal_density_method 'not measured'
_exptl_crystal_F_000 1636
_exptl_crystal_size_max 0.29
_exptl_crystal_size_mid 0.26
_exptl_crystal_size_min 0.11
_refine_diff_density_max 3.636
_refine_diff_density_min -1.601
_refine_diff_density_rms 0.242
_refine_ls_extinction_method none
_refine_ls_goodness_of_fit_ref 1.080
_refine_ls_hydrogen_treatment mixed
_refine_ls_matrix_type full
_refine_ls_number_parameters 427
_refine_ls_number_reflns 8815
_refine_ls_number_restraints 0
_refine_ls_restrained_S_all 1.080
_refine_ls_R_factor_all 0.0873
_refine_ls_R_factor_gt 0.0806
_refine_ls_shift/su_max 0.000
_refine_ls_shift/su_mean 0.000
_refine_ls_structure_factor_coef Fsqd
_refine_ls_weighting_details 'calc w=1/[\s^2^(Fo^2^)+(0.1364P)^2^+30.4879P] where P=(Fo^2^+2Fc^2^)/3'
_refine_ls_weighting_scheme calc
_refine_ls_wR_factor_gt 0.2419
_refine_ls_wR_factor_ref 0.2488
_reflns_number_gt 7901
_reflns_number_total 8815
_reflns_threshold_expression >2sigma(I)
_cod_data_source_file om2002443_si_002.cif
_cod_data_source_block vals(7)
_cod_original_sg_symbol_H-M P21/a
_cod_database_code 4064657

loop_
_symmetry_equiv_pos_as_xyz
'x, y, z'
'-x+1/2, y+1/2, -z'
'-x, -y, -z'
'x-1/2, -y-1/2, z'

loop_
_atom_site_label
_atom_site_type_symbol
_atom_site_fract_x
_atom_site_fract_y
_atom_site_fract_z
_atom_site_U_iso_or_equiv
_atom_site_adp_type
_atom_site_occupancy
_atom_site_symmetry_multiplicity
_atom_site_calc_flag
_atom_site_refinement_flags
_atom_site_disorder_assembly
_atom_site_disorder_group
O2 O 0.4740(3) 0.9820(5) 0.2011(3) 0.0443(13) Uani 1 1 d . . .
C32 C 0.4009(5) 1.0224(8) 0.1892(4) 0.049(2) Uani 1 1 d . . .
C36 C 0.2556(7) 1.0514(11) 0.2156(5) 0.074(3) Uani 1 1 d . . .
H36A H 0.2495 1.1210 0.2391 0.088 Uiso 1 1 calc R A 1
H36B H 0.2143 1.0016 0.2334 0.088 Uiso 1 1 calc R A 1
C16 C 0.2502(7) 0.7537(14) 0.0823(5) 0.083(4) Uani 1 1 d . C .
H16A H 0.2028 0.7183 0.0552 0.100 Uiso 1 1 calc R . .
H16B H 0.2515 0.8292 0.0675 0.100 Uiso 1 1 calc R . .
C33 C 0.3885(8) 1.0866(13) 0.1206(6) 0.091(5) Uani 1 1 d . C .
H33A H 0.4051 1.0427 0.0805 0.109 Uiso 1 1 calc R . .
H33B H 0.4251 1.1500 0.1242 0.109 Uiso 1 1 calc R . .
C34 C 0.2979(12) 1.1222(19) 0.1056(8) 0.146(10) Uani 1 1 d . . .
H34A H 0.2931 1.1956 0.1239 0.175 Uiso 1 1 calc R B 1
H34B H 0.2860 1.1255 0.0534 0.175 Uiso 1 1 calc R B 1
Pd2 Pd 0.35830(3) 0.93253(5) 0.32467(3) 0.03477(19) Uani 1 1 d . . .
Pd1 Pd 0.49487(3) 0.82608(5) 0.24146(3) 0.03353(18) Uani 1 1 d . C .
O1 O 0.3081(3) 0.7936(5) 0.2731(3) 0.0420(12) Uani 1 1 d . C .
N3 N 0.3675(3) 0.8715(6) 0.4254(3) 0.0354(13) Uani 1 1 d . C .
N4 N 0.3420(4) 1.0093(6) 0.2318(3) 0.0459(16) Uani 1 1 d . C .
N1 N 0.6055(3) 0.8566(5) 0.3002(3) 0.0332(12) Uani 1 1 d . . .
C24 C 0.3990(4) 1.0485(7) 0.4513(4) 0.0378(16) Uani 1 1 d . . .
C25 C 0.3855(4) 0.9416(6) 0.4737(4) 0.0364(15) Uani 1 1 d . C .
H25 H 0.3896 0.9231 0.5225 0.044 Uiso 1 1 calc R . .
C9 C 0.5969(4) 1.0469(6) 0.3196(4) 0.0356(15) Uani 1 1 d . . .
H9 H 0.5383 1.0396 0.3222 0.043 Uiso 1 1 calc R C .
N2 N 0.3915(4) 0.7792(6) 0.1827(3) 0.0427(15) Uani 1 1 d . . .
C23 C 0.4212(5) 1.1313(8) 0.4990(4) 0.0452(18) Uani 1 1 d . C .
H23 H 0.4271 1.1182 0.5486 0.054 Uiso 1 1 calc R . .
C8 C 0.6456(4) 0.9568(6) 0.3083(4) 0.0339(14) Uani 1 1 d . C .
C31 C 0.3073(5) 0.7350(8) 0.5002(4) 0.047(2) Uani 1 1 d . C .
H31 H 0.2780 0.7885 0.5237 0.056 Uiso 1 1 calc R . .
C19 C 0.3907(4) 1.0641(6) 0.3772(4) 0.0360(15) Uani 1 1 d . C .
C1 C 0.5246(5) 0.6802(6) 0.2692(4) 0.0387(16) Uani 1 1 d . . .
C6 C 0.5996(4) 0.6725(6) 0.3135(4) 0.0396(16) Uani 1 1 d . C .
C7 C 0.6413(4) 0.7714(6) 0.3271(4) 0.0364(15) Uani 1 1 d . C .
H7 H 0.6931 0.7750 0.3547 0.044 Uiso 1 1 calc R . .
C20 C 0.4039(5) 1.1657(7) 0.3529(4) 0.0435(18) Uani 1 1 d . . .
H20 H 0.3978 1.1789 0.3033 0.052 Uiso 1 1 calc R C .
C12 C 0.7670(5) 1.0688(7) 0.3091(5) 0.0462(19) Uani 1 1 d . C .
H12 H 0.8253 1.0768 0.3054 0.055 Uiso 1 1 calc R . .
C27 C 0.3970(5) 0.6854(7) 0.4098(4) 0.0436(18) Uani 1 1 d . C .
H27 H 0.4288 0.7035 0.3711 0.052 Uiso 1 1 calc R . .
C10 C 0.6325(5) 1.1438(7) 0.3269(4) 0.0423(17) Uani 1 1 d . C .
H10 H 0.5989 1.2037 0.3363 0.051 Uiso 1 1 calc R . .
C14 C 0.3187(5) 0.7749(8) 0.2082(4) 0.0451(19) Uani 1 1 d . C .
C13 C 0.7315(4) 0.9682(7) 0.3028(4) 0.0408(16) Uani 1 1 d . . .
H13 H 0.7652 0.9078 0.2948 0.049 Uiso 1 1 calc R C .
C5 C 0.6300(5) 0.5757(7) 0.3409(6) 0.053(2) Uani 1 1 d . . .
H5 H 0.6795 0.5735 0.3718 0.064 Uiso 1 1 calc R C .
C26 C 0.3562(4) 0.7628(7) 0.4452(4) 0.0387(16) Uani 1 1 d . . .
C21 C 0.4262(5) 1.2503(7) 0.3990(5) 0.0462(18) Uani 1 1 d . C .
H21 H 0.4358 1.3191 0.3806 0.055 Uiso 1 1 calc R . .
C22 C 0.4342(5) 1.2327(7) 0.4724(5) 0.0473(19) Uani 1 1 d . . .
H22 H 0.4486 1.2898 0.5040 0.057 Uiso 1 1 calc R C .
C11 C 0.7189(5) 1.1578(6) 0.3208(4) 0.0404(16) Uani 1 1 d . . .
H11 H 0.7435 1.2264 0.3246 0.048 Uiso 1 1 calc R C .
C15 C 0.2399(5) 0.7462(10) 0.1623(4) 0.062(3) Uani 1 1 d . . .
H15A H 0.1942 0.7943 0.1743 0.074 Uiso 1 1 calc R C .
H15B H 0.2233 0.6727 0.1738 0.074 Uiso 1 1 calc R . .
C30 C 0.3013(6) 0.6304(9) 0.5207(5) 0.057(2) Uani 1 1 d . . .
H30 H 0.2683 0.6122 0.5585 0.068 Uiso 1 1 calc R C .
C18 C 0.4039(6) 0.7588(11) 0.1075(4) 0.064(3) Uani 1 1 d . C .
H18A H 0.4551 0.7158 0.1045 0.076 Uiso 1 1 calc R . .
H18B H 0.4123 0.8275 0.0835 0.076 Uiso 1 1 calc R . .
C3 C 0.5137(6) 0.4877(8) 0.2770(6) 0.055(2) Uani 1 1 d . . .
H3 H 0.4849 0.4240 0.2637 0.066 Uiso 1 1 calc R C .
C4 C 0.5869(5) 0.4823(8) 0.3222(6) 0.058(2) Uani 1 1 d . C .
H4 H 0.6069 0.4157 0.3400 0.070 Uiso 1 1 calc R . .
C17 C 0.3302(7) 0.7002(14) 0.0685(5) 0.087(4) Uani 1 1 d . . .
H17A H 0.3371 0.6999 0.0169 0.105 Uiso 1 1 calc R C .
H17B H 0.3291 0.6255 0.0850 0.105 Uiso 1 1 calc R . .
C2 C 0.4830(5) 0.5835(8) 0.2517(5) 0.0484(19) Uani 1 1 d . C .
H2 H 0.4327 0.5848 0.2218 0.058 Uiso 1 1 calc R . .
C28 C 0.3910(7) 0.5817(8) 0.4315(5) 0.059(2) Uani 1 1 d . . .
H28 H 0.4209 0.5290 0.4077 0.070 Uiso 1 1 calc R C .
C29 C 0.3442(3) 0.5496(4) 0.4856(2) 0.064(3) Uani 1 1 d . C .
H29 H 0.3407 0.4769 0.4988 0.076 Uiso 1 1 calc R . .
Cl1 Cl 0.1582(3) 0.4675(4) 0.0604(2) 0.118(3) Uani 0.50 1 d PR . .
Cl2 Cl 0.0964(3) 0.2785(4) 0.1371(2) 0.155(5) Uani 0.50 1 d PR . .
C37 C 0.1276(3) 0.4150(4) 0.1382(2) 0.039(4) Uani 0.50 1 d PR . .
H37A H 0.0805 0.4581 0.1532 0.047 Uiso 0.50 1 calc PR . .
H37B H 0.1743 0.4235 0.1751 0.047 Uiso 0.50 1 calc PR . .
C35 C 0.2396(18) 1.065(5) 0.1316(14) 0.17(3) Uani 0.63(5) 1 d P C 1
H35A H 0.2382 0.9935 0.1090 0.202 Uiso 0.63(5) 1 calc PR C 1
H35B H 0.1847 1.0987 0.1203 0.202 Uiso 0.63(5) 1 calc PR C 1
C35' C 0.2545(19) 1.149(3) 0.166(2) 0.066(12) Uani 0.37(5) 1 d P C 2
H35C H 0.1962 1.1689 0.1507 0.079 Uiso 0.37(5) 1 calc PR C 2
H35D H 0.2818 1.2103 0.1908 0.079 Uiso 0.37(5) 1 calc PR C 2

loop_
_atom_site_aniso_label
_atom_site_aniso_U_11
_atom_site_aniso_U_22
_atom_site_aniso_U_33
_atom_site_aniso_U_23
_atom_site_aniso_U_13
_atom_site_aniso_U_12
O2 0.036(3) 0.066(4) 0.031(3) 0.010(2) 0.003(2) 0.011(3)
C32 0.048(4) 0.075(6) 0.025(3) 0.010(3) 0.004(3) 0.016(4)
C36 0.050(5) 0.125(10) 0.046(5) 0.018(6) -0.001(4) 0.040(6)
C16 0.052(6) 0.158(13) 0.037(5) -0.023(6) -0.012(4) 0.000(7)
C33 0.081(8) 0.149(13) 0.044(5) 0.047(7) 0.018(5) 0.055(8)
C34 0.121(13) 0.25(2) 0.073(9) 0.089(13) 0.023(9) 0.117(15)
Pd2 0.0206(3) 0.0620(4) 0.0214(3) -0.0041(2) -0.00073(18) 0.0043(2)
Pd1 0.0237(3) 0.0530(4) 0.0241(3) -0.0020(2) 0.00307(19) 0.0010(2)
O1 0.029(2) 0.071(4) 0.025(2) -0.008(2) -0.0007(19) -0.004(2)
N3 0.019(2) 0.064(4) 0.023(3) -0.005(2) 0.001(2) -0.005(2)
N4 0.033(3) 0.075(5) 0.029(3) 0.001(3) -0.006(2) 0.018(3)
N1 0.022(2) 0.048(3) 0.031(3) 0.000(2) 0.006(2) 0.000(2)
C24 0.017(3) 0.064(5) 0.032(3) -0.006(3) 0.001(2) 0.004(3)
C25 0.021(3) 0.063(5) 0.025(3) -0.003(3) 0.002(2) -0.001(3)
C9 0.027(3) 0.054(4) 0.026(3) 0.000(3) 0.006(2) 0.005(3)
N2 0.032(3) 0.073(5) 0.023(3) -0.010(3) -0.001(2) -0.001(3)
C23 0.027(3) 0.074(6) 0.034(4) -0.009(4) -0.003(3) 0.006(3)
C8 0.023(3) 0.048(4) 0.031(3) -0.001(3) 0.002(2) 0.000(3)
C31 0.028(3) 0.081(6) 0.032(4) -0.007(4) 0.005(3) -0.013(4)
C19 0.016(3) 0.059(4) 0.032(3) -0.004(3) 0.000(2) 0.007(3)
C1 0.030(3) 0.052(4) 0.035(4) -0.001(3) 0.012(3) -0.001(3)
C6 0.025(3) 0.046(4) 0.048(4) 0.001(3) 0.010(3) 0.000(3)
C7 0.020(3) 0.050(4) 0.039(4) 0.001(3) 0.004(3) 0.000(3)
C20 0.029(3) 0.067(5) 0.034(4) -0.002(3) 0.001(3) 0.012(3)
C12 0.024(3) 0.062(5) 0.052(5) -0.002(4) 0.000(3) -0.005(3)
C27 0.039(4) 0.061(5) 0.030(3) -0.010(3) 0.005(3) -0.014(3)
C10 0.035(4) 0.056(5) 0.036(4) -0.004(3) 0.003(3) 0.007(3)
C14 0.032(4) 0.079(6) 0.023(3) -0.007(3) -0.006(3) 0.000(4)
C13 0.020(3) 0.056(4) 0.047(4) -0.006(3) 0.004(3) 0.000(3)
C5 0.027(4) 0.057(5) 0.076(6) 0.011(4) 0.009(4) 0.001(3)
C26 0.025(3) 0.064(5) 0.027(3) -0.003(3) -0.004(2) -0.012(3)
C21 0.033(4) 0.047(4) 0.057(5) -0.002(4) 0.001(3) 0.009(3)
C22 0.029(3) 0.060(5) 0.052(5) -0.015(4) -0.004(3) 0.006(3)
C11 0.036(4) 0.047(4) 0.038(4) -0.003(3) 0.000(3) -0.004(3)
C15 0.034(4) 0.116(9) 0.033(4) -0.020(5) -0.008(3) -0.006(5)
C30 0.043(4) 0.089(7) 0.039(4) -0.004(4) 0.008(3) -0.033(5)
C18 0.044(5) 0.116(9) 0.030(4) -0.023(5) 0.004(3) 0.001(5)
C3 0.051(5) 0.049(5) 0.068(6) -0.007(4) 0.021(4) -0.016(4)
C4 0.037(4) 0.047(5) 0.092(7) 0.013(5) 0.017(4) -0.002(4)
C17 0.067(7) 0.162(13) 0.034(5) -0.043(6) 0.002(4) -0.013(7)
C2 0.038(4) 0.063(5) 0.045(4) -0.007(4) 0.011(3) -0.006(4)
C28 0.069(6) 0.068(6) 0.040(4) -0.013(4) 0.011(4) -0.017(5)
C29 0.069(6) 0.067(6) 0.056(5) -0.008(5) 0.012(5) -0.030(5)
Cl1 0.143(7) 0.178(8) 0.037(3) -0.027(4) 0.042(3) -0.063(6)
Cl2 0.151(8) 0.071(4) 0.254(13) -0.089(7) 0.081(9) -0.024(5)
C37 0.025(6) 0.056(9) 0.037(7) -0.036(7) 0.010(5) -0.007(6)
C35 0.083(17) 0.38(8) 0.042(12) 0.03(3) -0.009(12) 0.11(3)
C35' 0.056(16) 0.09(2) 0.05(2) 0.021(15) -0.010(12) 0.035(15)

loop_
_atom_type_symbol
_atom_type_description
_atom_type_scat_dispersion_real
_atom_type_scat_dispersion_imag
_atom_type_scat_source
C C 0.0033 0.0016 'International Tables Vol C Tables 4.2.6.8 and 6.1.1.4'
H H 0.0000 0.0000 'International Tables Vol C Tables 4.2.6.8 and 6.1.1.4'
N N 0.0061 0.0033 'International Tables Vol C Tables 4.2.6.8 and 6.1.1.4'
O O 0.0106 0.0060 'International Tables Vol C Tables 4.2.6.8 and 6.1.1.4'
Pd Pd -0.9988 1.0072 'International Tables Vol C Tables 4.2.6.8 and 6.1.1.4'
Cl Cl 0.1484 0.1585 'International Tables Vol C Tables 4.2.6.8 and 6.1.1.4'

loop_
_geom_angle_atom_site_label_1
_geom_angle_atom_site_label_2
_geom_angle_atom_site_label_3
_geom_angle
C32 O2 Pd1 123.1(6)
O2 C32 N4 122.8(7)
O2 C32 C33 114.6(8)
N4 C32 C33 122.6(8)
C35' C36 N4 111.9(14)
C35' C36 C35 47(2)
N4 C36 C35 108.5(11)
C17 C16 C15 107.6(9)
C32 C33 C34 111.9(10)
C35 C34 C35' 55(2)
C35 C34 C33 117.8(18)
C35' C34 C33 116.1(16)
C19 Pd2 N4 92.8(3)
C19 Pd2 N3 81.3(3)
N4 Pd2 N3 172.2(3)
C19 Pd2 O1 172.7(2)
N4 Pd2 O1 88.5(3)
N3 Pd2 O1 96.7(2)
C19 Pd2 Pd1 116.50(19)
N4 Pd2 Pd1 79.28(19)
N3 Pd2 Pd1 107.82(17)
O1 Pd2 Pd1 70.84(14)
C1 Pd1 N2 92.7(3)
C1 Pd1 N1 81.2(3)
N2 Pd1 N1 173.4(3)
C1 Pd1 O2 172.5(2)
N2 Pd1 O2 88.3(3)
N1 Pd1 O2 97.4(2)
C1 Pd1 Pd2 115.9(2)
N2 Pd1 Pd2 79.66(18)
N1 Pd1 Pd2 105.17(16)
O2 Pd1 Pd2 71.61(14)
C14 O1 Pd2 121.3(6)
C25 N3 C26 119.8(6)
C25 N3 Pd2 113.5(5)
C26 N3 Pd2 126.7(4)
C32 N4 C36 122.4(7)
C32 N4 Pd2 123.5(5)
C36 N4 Pd2 114.1(6)
C7 N1 C8 120.3(6)
C7 N1 Pd1 113.3(5)
C8 N1 Pd1 126.2(5)
C23 C24 C19 122.3(8)
C23 C24 C25 122.9(7)
C19 C24 C25 114.8(7)
N3 C25 C24 117.8(7)
C10 C9 C8 120.5(7)
C14 N2 C18 122.8(6)
C14 N2 Pd1 122.3(5)
C18 N2 Pd1 114.7(5)
C22 C23 C24 119.0(7)
C9 C8 C13 119.6(7)
C9 C8 N1 118.6(6)
C13 C8 N1 121.7(7)
C30 C31 C26 120.3(9)
C20 C19 C24 117.0(7)
C20 C19 Pd2 130.5(6)
C24 C19 Pd2 112.5(6)
C2 C1 C6 116.4(8)
C2 C1 Pd1 129.9(6)
C6 C1 Pd1 113.7(6)
C5 C6 C1 122.5(8)
C5 C6 C7 123.1(7)
C1 C6 C7 114.4(7)
N1 C7 C6 117.3(6)
C19 C20 C21 122.2(8)
C13 C12 C11 121.2(7)
C28 C27 C26 118.7(8)
C9 C10 C11 121.0(7)
O1 C14 N2 122.7(7)
O1 C14 C15 115.2(7)
N2 C14 C15 122.1(7)
C12 C13 C8 119.2(7)
C6 C5 C4 119.1(8)
C27 C26 C31 120.2(8)
C27 C26 N3 118.2(7)
C31 C26 N3 121.6(8)
C22 C21 C20 119.7(8)
C23 C22 C21 119.8(8)
C12 C11 C10 118.4(7)
C14 C15 C16 113.5(8)
C31 C30 C29 120.4(7)
N2 C18 C17 113.1(8)
C2 C3 C4 121.2(8)
C3 C4 C5 119.4(9)
C16 C17 C18 110.1(10)
C3 C2 C1 121.3(8)
C27 C28 C29 123.7(9)
C28 C29 C30 116.7(7)
Cl1 C37 Cl2 117.2
C34 C35 C36 111(3)
C34 C35' C36 108(2)

loop_
_geom_bond_atom_site_label_1
_geom_bond_atom_site_label_2
_geom_bond_distance
O2 C32 1.283(10)
O2 Pd1 2.121(6)
C32 N4 1.298(11)
C32 C33 1.528(12)
C36 C35' 1.55(3)
C36 N4 1.496(10)
C36 C35 1.60(2)
C16 C17 1.492(17)
C16 C15 1.537(13)
C33 C34 1.529(18)
C34 C35 1.31(5)
C34 C35' 1.42(4)
Pd2 C19 1.978(8)
Pd2 N4 2.002(7)
Pd2 N3 2.048(6)
Pd2 O1 2.129(6)
Pd2 Pd1 3.0987(7)
Pd1 C1 1.956(8)
Pd1 N2 2.014(6)
Pd1 N1 2.058(6)
O1 C14 1.273(9)
N3 C25 1.285(9)
N3 C26 1.432(11)
N1 C7 1.300(10)
N1 C8 1.419(10)
C24 C23 1.404(11)
C24 C19 1.411(10)
C24 C25 1.429(11)
C9 C10 1.349(12)
C9 C8 1.403(10)
N2 C14 1.300(10)
N2 C18 1.471(9)
C23 C22 1.392(14)
C8 C13 1.400(9)
C31 C30 1.376(15)
C31 C26 1.394(10)
C19 C20 1.378(12)
C1 C2 1.415(12)
C1 C6 1.418(11)
C6 C5 1.395(12)
C6 C7 1.427(11)
C20 C21 1.405(12)
C12 C13 1.389(12)
C12 C11 1.387(12)
C27 C28 1.373(13)
C27 C26 1.374(12)
C10 C11 1.414(11)
C14 C15 1.523(10)
C5 C4 1.395(13)
C21 C22 1.401(13)
C30 C29 1.420(12)
C18 C17 1.535(14)
C3 C2 1.374(14)
C3 C4 1.401(15)
C28 C29 1.375(10)
Cl1 C37 1.7172
Cl2 C37 1.7872
